data_2023241
loop_
_publ_author_name
'Wackerle, Brandon G.'
'Werner, Eric J.'
'Staples, Richard J.'
'Biros, Shannon M.'

_publ_section_title
;
 Crystal structure of a tris(2-aminoethyl)methane capped
 carbamoylmethylphosphine oxide compound
;
_journal_coeditor_code VU2007
_journal_issue 9
_journal_name_full 'Acta Crystallographica Section E Crystallographic Communications'
_journal_page_first 993
_journal_page_last 996
_journal_paper_doi 10.1107/S2056989024008478
_journal_volume 80
_journal_year 2024
_chemical_formula_iupac 'C25 H52 N3 O12 P3'
_chemical_formula_moiety 'C25 H52 N3 O12 P3'
_chemical_formula_sum 'C25 H52 N3 O12 P3'
_chemical_formula_weight 679.60
_chemical_name_systematic
'Diethyl {[(5-[2-(diethoxyphosphoryl)acetamido]-3-{2-[2-(diethoxyphosphoryl)acetamido]ethyl}pentyl)carbamoyl]methyl}phosphonate'
_space_group_crystal_system triclinic
_space_group_IT_number 2
_space_group_name_Hall '-P 1'
_space_group_name_H-M_alt 'P -1'
_atom_sites_solution_hydrogens mixed
_atom_sites_solution_primary dual
_atom_sites_solution_secondary difmap
_audit_creation_method
;
Olex2 1.5
(compiled 2024.01.12 svn.r2f8d729c for OlexSys, GUI svn.r6928)
;
_cell_angle_alpha 100.4792(11)
_cell_angle_beta 100.1240(10)
_cell_angle_gamma 111.1313(11)
_cell_formula_units_Z 2
_cell_length_a 10.02487(11)
_cell_length_b 11.92992(15)
_cell_length_c 16.6237(2)
_cell_measurement_reflns_used 13811
_cell_measurement_temperature 100.00(10)
_cell_measurement_theta_max 79.8460
_cell_measurement_theta_min 4.1040
_cell_volume 1759.25(4)
_computing_cell_refinement
;
CrysAlisPro 1.171.42.69a (Oxford Diffraction, 2006)
;
_computing_data_collection
;
CrysAlisPro 1.171.42.69a (Oxford Diffraction, 2006)
;
_computing_data_reduction
;
CrysAlisPro 1.171.42.69a (Oxford Diffraction, 2006)
;
_computing_molecular_graphics
;
CrystalMaker (Palmer, 2007)
;
_computing_publication_material
;
Olex2 (Dolomanov <i>et al.</i>, 2009; Bourhis <i>et al.</i>,
2015)
;
_computing_structure_refinement
;
<i>SHELXL2019/2</i> (Sheldrick, 2015b)
;
_computing_structure_solution
;
<i>SHELXT</i>  (Sheldrick, 2015a)
;
_diffrn_ambient_temperature 100.00(10)
_diffrn_detector_area_resol_mean 10.0000
_diffrn_measured_fraction_theta_full 0.999
_diffrn_measured_fraction_theta_max 0.975
_diffrn_measurement_device 'four-circle diffractometer'
_diffrn_measurement_device_type 'XtaLAB Synergy-S, Dualflex, HyPix-6000HE'
_diffrn_measurement_method '\w scans'
_diffrn_radiation_type CuK\a
_diffrn_radiation_wavelength 1.54184
_diffrn_reflns_av_R_equivalents 0.0432
_diffrn_reflns_av_unetI/netI 0.0414
_diffrn_reflns_limit_h_max 12
_diffrn_reflns_limit_h_min -12
_diffrn_reflns_limit_k_max 14
_diffrn_reflns_limit_k_min -15
_diffrn_reflns_limit_l_max 21
_diffrn_reflns_limit_l_min -20
_diffrn_reflns_number 27502
_diffrn_reflns_theta_full 67.684
_diffrn_reflns_theta_max 80.209
_diffrn_reflns_theta_min 2.802
_exptl_absorpt_coefficient_mu 2.056
_exptl_absorpt_correction_T_max 1.000
_exptl_absorpt_correction_T_min 0.700
_exptl_absorpt_correction_type gaussian
_exptl_absorpt_process_details
;
(CrysAlisPro; Oxford Diffraction, 2006)
;
_exptl_crystal_colour colourless
_exptl_crystal_density_diffrn 1.283
_exptl_crystal_description irregular
_exptl_crystal_F_000 728
_exptl_crystal_size_max 0.163
_exptl_crystal_size_mid 0.087
_exptl_crystal_size_min 0.036
_refine_diff_density_max 0.612
_refine_diff_density_min -0.345
_refine_ls_extinction_method none
_refine_ls_goodness_of_fit_ref 1.072
_refine_ls_hydrogen_treatment mixed
_refine_ls_matrix_type full
_refine_ls_number_parameters 438
_refine_ls_number_reflns 7504
_refine_ls_number_restraints 0
_refine_ls_restrained_S_all 1.072
_refine_ls_R_factor_all 0.0435
_refine_ls_R_factor_gt 0.0371
_refine_ls_shift/su_max 0.001
_refine_ls_shift/su_mean 0.000
_refine_ls_structure_factor_coef Fsqd
_refine_ls_weighting_details 'w=1/[\s^2^(Fo^2^)+(0.0443P)^2^+0.5632P] where P=(Fo^2^+2Fc^2^)/3'
_refine_ls_weighting_scheme calc
_refine_ls_wR_factor_gt 0.0952
_refine_ls_wR_factor_ref 0.0993
_reflns_number_gt 6481
_reflns_number_total 7504
_reflns_threshold_expression 'I > 2\s(I)'
_cod_data_source_file vu2007.cif
_cod_data_source_block I
_cod_database_code 2023241
_shelx_space_group_comment
;
The symmetry employed for this shelxl refinement is uniquely defined
by the following loop, which should always be used as a source of
symmetry information in preference to the above space-group names.
They are only intended as comments.
;
_shelx_estimated_absorpt_t_min 0.730
_shelx_estimated_absorpt_t_max 0.930

loop_
_space_group_symop_operation_xyz
'x, y, z'
'-x, -y, -z'

loop_
_atom_site_type_symbol
_atom_site_label
_atom_site_fract_x
_atom_site_fract_y
_atom_site_fract_z
_atom_site_U_iso_or_equiv
_atom_site_adp_type
_atom_site_calc_flag
_atom_site_occupancy
_atom_site_disorder_assembly
_atom_site_disorder_group
P P1 0.35890(4) 0.68848(4) 0.12527(2) 0.02154(10) Uani d 1 . .
P P2 0.53282(4) 0.38100(4) 0.20227(2) 0.02071(9) Uani d 1 . .
P P3 0.47290(4) 0.71266(4) 0.45959(2) 0.02314(10) Uani d 1 . .
O O1 0.62953(12) 0.82490(11) 0.04850(8) 0.0286(2) Uani d 1 . .
O O2 0.69588(13) 0.99779(11) 0.49775(7) 0.0314(3) Uani d 1 . .
O O3 0.86359(13) 0.48663(12) 0.29651(8) 0.0336(3) Uani d 1 . .
O O4 0.45143(13) 0.75898(12) 0.21164(7) 0.0310(3) Uani d 1 . .
O O5 0.58783(13) 0.66867(11) 0.44337(8) 0.0304(3) Uani d 1 . .
O O6 0.59114(12) 0.46394(10) 0.14955(7) 0.0261(2) Uani d 1 . .
O O7 0.28427(12) 0.76460(10) 0.07967(8) 0.0283(2) Uani d 1 . .
O O8 0.22248(12) 0.56567(11) 0.11756(8) 0.0276(2) Uani d 1 . .
O O9 0.48562(12) 0.75646(11) 0.55729(7) 0.0274(2) Uani d 1 . .
O O10 0.30802(13) 0.61449(11) 0.42340(8) 0.0299(3) Uani d 1 . .
O O11 0.53576(12) 0.24858(10) 0.17424(7) 0.0249(2) Uani d 1 . .
O O12 0.36511(12) 0.34604(11) 0.20133(7) 0.0267(2) Uani d 1 . .
N N1 0.71852(14) 0.70410(14) 0.11270(9) 0.0242(3) Uani d 1 . .
H H1 0.693(2) 0.636(2) 0.1277(13) 0.025(5) Uiso d 1 . .
N N2 0.66717(15) 0.94335(13) 0.35606(9) 0.0248(3) Uani d 1 . .
H H2 0.614(2) 0.896(2) 0.3124(15) 0.030(5) Uiso d 1 . .
N N3 0.82763(15) 0.64181(13) 0.37830(9) 0.0250(3) Uani d 1 . .
H H3 0.766(2) 0.661(2) 0.3961(14) 0.029(5) Uiso d 1 . .
C C1 0.89282(17) 0.85561(16) 0.29672(10) 0.0270(3) Uani d 1 . .
H H1A 0.791(2) 0.7973(18) 0.2865(13) 0.025(5) Uiso d 1 . .
C C5 0.87290(17) 0.79247(17) 0.13561(11) 0.0296(3) Uani d 1 . .
H H5AA 0.893030 0.827828 0.087376 0.036 Uiso calc 0.676(3) A 1
H H5AB 0.937439 0.747536 0.145957 0.036 Uiso calc 0.676(3) A 1
H H5BC 0.878553 0.876708 0.134409 0.036 Uiso calc 0.324(3) A 2
H H5BD 0.924175 0.767149 0.094618 0.036 Uiso calc 0.324(3) A 2
C C6 0.81521(18) 1.02970(15) 0.35924(11) 0.0282(3) Uani d 1 . .
H H6AA 0.846342 1.105489 0.406285 0.034 Uiso calc 0.676(3) A 1
H H6AB 0.812996 1.055031 0.305686 0.034 Uiso calc 0.676(3) A 1
H H6BC 0.882153 1.049504 0.416062 0.034 Uiso calc 0.324(3) A 2
H H6BD 0.811939 1.108309 0.349705 0.034 Uiso calc 0.324(3) A 2
C C7 0.97830(17) 0.73567(16) 0.39527(11) 0.0287(3) Uani d 1 . .
H H7AA 1.049062 0.696112 0.404807 0.034 Uiso calc 0.676(3) A 1
H H7AB 0.999863 0.800928 0.447785 0.034 Uiso calc 0.676(3) A 1
H H7BC 1.030570 0.707191 0.356172 0.034 Uiso calc 0.324(3) A 2
H H7BD 1.034145 0.749897 0.454197 0.034 Uiso calc 0.324(3) A 2
C C8 0.60896(16) 0.72964(15) 0.07237(9) 0.0223(3) Uani d 1 . .
C C9 0.62078(18) 0.93312(14) 0.42602(10) 0.0243(3) Uani d 1 . .
C C10 0.78257(17) 0.52657(15) 0.32878(10) 0.0249(3) Uani d 1 . .
C C11 0.45376(16) 0.63076(14) 0.05793(10) 0.0223(3) Uani d 1 . .
H H11A 0.459884 0.554470 0.070441 0.027 Uiso calc 1 . .
H H11B 0.398214 0.608946 -0.002128 0.027 Uiso calc 1 . .
C C12 0.46608(17) 0.83407(15) 0.41182(10) 0.0249(3) Uani d 1 . .
H H12A 0.419042 0.798180 0.350200 0.030 Uiso calc 1 . .
H H12B 0.404881 0.872627 0.436542 0.030 Uiso calc 1 . .
C C13 0.61943(17) 0.44487(15) 0.31384(10) 0.0258(3) Uani d 1 . .
H H13A 0.569838 0.494936 0.339364 0.031 Uiso calc 1 . .
H H13B 0.609095 0.376363 0.341386 0.031 Uiso calc 1 . .
C C14 0.36017(19) 0.89977(15) 0.09918(12) 0.0308(4) Uani d 1 . .
H H14A 0.447502 0.922709 0.075691 0.037 Uiso calc 1 . .
H H14B 0.394467 0.936564 0.161344 0.037 Uiso calc 1 . .
C C15 0.2526(2) 0.94742(19) 0.06022(16) 0.0436(5) Uani d 1 . .
H H15A 0.217905 0.909149 -0.001106 0.065 Uiso calc 1 . .
H H15B 0.301497 1.038212 0.071238 0.065 Uiso calc 1 . .
H H15C 0.167935 0.926141 0.085007 0.065 Uiso calc 1 . .
C C16 0.1174(2) 0.56953(19) 0.16770(12) 0.0359(4) Uani d 1 . .
H H16A 0.136218 0.657160 0.193669 0.043 Uiso calc 1 . .
H H16B 0.129442 0.528868 0.213731 0.043 Uiso calc 1 . .
C C17 -0.0359(2) 0.5030(2) 0.11089(15) 0.0528(6) Uani d 1 . .
H H17A -0.046762 0.543631 0.065403 0.079 Uiso calc 1 . .
H H17B -0.107391 0.505756 0.143687 0.079 Uiso calc 1 . .
H H17C -0.054202 0.416041 0.086221 0.079 Uiso calc 1 . .
C C18 0.62943(17) 0.81483(17) 0.61951(10) 0.0287(3) Uani d 1 . .
H H18A 0.708701 0.850973 0.591946 0.034 Uiso calc 1 . .
H H18B 0.650082 0.752204 0.645208 0.034 Uiso calc 1 . .
C C19 0.6248(2) 0.91549(17) 0.68647(12) 0.0343(4) Uani d 1 . .
H H19A 0.612075 0.980235 0.661174 0.051 Uiso calc 1 . .
H H19B 0.717792 0.952208 0.731421 0.051 Uiso calc 1 . .
H H19C 0.541637 0.879707 0.710529 0.051 Uiso calc 1 . .
C C20 0.2548(2) 0.5026(2) 0.45184(15) 0.0457(5) Uani d 1 . .
H H20A 0.209606 0.517026 0.498961 0.055 Uiso calc 1 . .
H H20B 0.338692 0.481182 0.472970 0.055 Uiso calc 1 . .
C C21 0.1447(3) 0.3995(2) 0.38158(18) 0.0587(7) Uani d 1 . .
H H21A 0.191132 0.382672 0.336272 0.088 Uiso calc 1 . .
H H21B 0.063215 0.422058 0.359740 0.088 Uiso calc 1 . .
H H21C 0.105937 0.324849 0.401657 0.088 Uiso calc 1 . .
C C22 0.64205(19) 0.22577(17) 0.13194(11) 0.0291(3) Uani d 1 . .
H H22A 0.708598 0.304258 0.122922 0.035 Uiso calc 1 . .
H H22B 0.589477 0.164576 0.075948 0.035 Uiso calc 1 . .
C C23 0.7309(2) 0.17610(18) 0.18627(13) 0.0364(4) Uani d 1 . .
H H23A 0.797129 0.153545 0.156173 0.055 Uiso calc 1 . .
H H23B 0.663732 0.102142 0.198646 0.055 Uiso calc 1 . .
H H23C 0.789814 0.240173 0.239481 0.055 Uiso calc 1 . .
C C24 0.25179(18) 0.28757(16) 0.12104(11) 0.0298(3) Uani d 1 . .
H H24A 0.282073 0.234942 0.081284 0.036 Uiso calc 1 . .
H H24B 0.237004 0.352005 0.095038 0.036 Uiso calc 1 . .
C C25 0.1120(2) 0.2097(3) 0.13888(17) 0.0668(8) Uani d 1 . .
H H25A 0.032790 0.170273 0.085977 0.100 Uiso calc 1 . .
H H25B 0.084140 0.262460 0.179047 0.100 Uiso calc 1 . .
H H25C 0.127335 0.145065 0.163357 0.100 Uiso calc 1 . .
C C2 0.9138(3) 0.9024(2) 0.21687(16) 0.0273(5) Uani d 0.676(3) A 1
H H2A 1.018299 0.961080 0.227461 0.033 Uiso calc 0.676(3) A 1
H H2B 0.850660 0.948454 0.206276 0.033 Uiso calc 0.676(3) A 1
C C3 0.9259(3) 0.9732(2) 0.37186(16) 0.0286(6) Uani d 0.676(3) A 1
H H3A 0.927444 0.947845 0.425396 0.034 Uiso calc 0.676(3) A 1
H H3B 1.025648 1.037297 0.377840 0.034 Uiso calc 0.676(3) A 1
C C4 1.0018(2) 0.7972(2) 0.32176(16) 0.0276(6) Uani d 0.676(3) A 1
H H4A 1.103868 0.862754 0.338242 0.033 Uiso calc 0.676(3) A 1
H H4B 0.993196 0.733465 0.271490 0.033 Uiso calc 0.676(3) A 1
C C2A 0.9477(5) 0.7944(5) 0.2254(3) 0.0269(11) Uani d 0.324(3) A 2
H H2AA 1.056167 0.840578 0.236832 0.032 Uiso calc 0.324(3) A 2
H H2AB 0.928389 0.707658 0.227536 0.032 Uiso calc 0.324(3) A 2
C C3A 0.8789(5) 0.9696(5) 0.2877(3) 0.0263(11) Uani d 0.324(3) A 2
H H3AA 0.812478 0.952468 0.231216 0.032 Uiso calc 0.324(3) A 2
H H3AB 0.977608 1.031831 0.289758 0.032 Uiso calc 0.324(3) A 2
C C4A 0.9682(6) 0.8531(5) 0.3825(3) 0.0292(12) Uani d 0.324(3) A 2
H H4AA 1.070549 0.918112 0.398768 0.035 Uiso calc 0.324(3) A 2
H H4AB 0.916861 0.878735 0.423347 0.035 Uiso calc 0.324(3) A 2

loop_
_atom_site_aniso_label
_atom_site_aniso_U_11
_atom_site_aniso_U_22
_atom_site_aniso_U_33
_atom_site_aniso_U_12
_atom_site_aniso_U_13
_atom_site_aniso_U_23
P1 0.01846(17) 0.02538(19) 0.01788(19) 0.00752(15) 0.00438(14) 0.00221(14)
P2 0.01955(18) 0.02467(19) 0.01902(18) 0.00989(14) 0.00611(13) 0.00554(14)
P3 0.02313(19) 0.02747(19) 0.01929(19) 0.01144(15) 0.00539(14) 0.00510(14)
O1 0.0275(6) 0.0315(6) 0.0313(6) 0.0127(5) 0.0109(5) 0.0142(5)
O2 0.0338(6) 0.0328(6) 0.0204(6) 0.0105(5) 0.0035(5) -0.0005(5)
O3 0.0279(6) 0.0382(7) 0.0339(7) 0.0157(5) 0.0088(5) 0.0023(5)
O4 0.0263(5) 0.0411(7) 0.0188(6) 0.0095(5) 0.0052(4) 0.0013(5)
O5 0.0339(6) 0.0344(6) 0.0303(6) 0.0201(5) 0.0119(5) 0.0095(5)
O6 0.0278(5) 0.0287(6) 0.0236(6) 0.0116(4) 0.0083(4) 0.0098(4)
O7 0.0268(5) 0.0222(5) 0.0293(6) 0.0099(4) 0.0001(4) -0.0014(4)
O8 0.0227(5) 0.0292(6) 0.0307(6) 0.0088(4) 0.0128(5) 0.0056(5)
O9 0.0212(5) 0.0406(6) 0.0191(5) 0.0114(5) 0.0051(4) 0.0074(5)
O10 0.0274(6) 0.0306(6) 0.0272(6) 0.0084(5) 0.0021(5) 0.0092(5)
O11 0.0248(5) 0.0267(5) 0.0265(6) 0.0124(4) 0.0106(4) 0.0072(4)
O12 0.0210(5) 0.0334(6) 0.0258(6) 0.0122(4) 0.0069(4) 0.0046(5)
N1 0.0208(6) 0.0309(7) 0.0218(6) 0.0101(5) 0.0067(5) 0.0090(5)
N2 0.0257(6) 0.0264(7) 0.0185(6) 0.0089(5) 0.0036(5) 0.0026(5)
N3 0.0223(6) 0.0299(7) 0.0205(6) 0.0094(5) 0.0056(5) 0.0043(5)
C1 0.0221(7) 0.0363(9) 0.0229(8) 0.0120(7) 0.0064(6) 0.0082(6)
C5 0.0193(7) 0.0441(9) 0.0247(8) 0.0098(7) 0.0094(6) 0.0102(7)
C6 0.0287(8) 0.0259(8) 0.0253(8) 0.0074(6) 0.0054(6) 0.0050(6)
C7 0.0219(7) 0.0327(8) 0.0254(8) 0.0080(6) -0.0002(6) 0.0063(6)
C8 0.0217(7) 0.0294(7) 0.0168(7) 0.0107(6) 0.0076(5) 0.0058(6)
C9 0.0284(7) 0.0246(7) 0.0214(7) 0.0140(6) 0.0057(6) 0.0040(6)
C10 0.0250(7) 0.0307(8) 0.0188(7) 0.0116(6) 0.0046(6) 0.0068(6)
C11 0.0208(7) 0.0262(7) 0.0198(7) 0.0097(6) 0.0056(5) 0.0050(6)
C12 0.0273(7) 0.0291(8) 0.0202(7) 0.0143(6) 0.0066(6) 0.0047(6)
C13 0.0269(7) 0.0293(8) 0.0196(7) 0.0090(6) 0.0083(6) 0.0058(6)
C14 0.0298(8) 0.0217(7) 0.0369(9) 0.0092(6) 0.0091(7) 0.0008(6)
C15 0.0374(10) 0.0335(9) 0.0681(14) 0.0189(8) 0.0184(9) 0.0191(9)
C16 0.0316(9) 0.0430(10) 0.0327(9) 0.0110(8) 0.0190(7) 0.0078(8)
C17 0.0273(9) 0.0609(13) 0.0509(13) 0.0022(9) 0.0211(9) -0.0080(10)
C18 0.0213(7) 0.0405(9) 0.0211(8) 0.0107(7) 0.0019(6) 0.0082(7)
C19 0.0344(9) 0.0334(9) 0.0278(9) 0.0085(7) 0.0051(7) 0.0051(7)
C20 0.0384(10) 0.0418(11) 0.0491(12) 0.0078(8) -0.0002(9) 0.0229(9)
C21 0.0462(12) 0.0369(11) 0.0729(17) 0.0088(9) -0.0149(11) 0.0139(11)
C22 0.0301(8) 0.0363(9) 0.0292(8) 0.0201(7) 0.0137(7) 0.0086(7)
C23 0.0276(8) 0.0367(9) 0.0468(11) 0.0175(7) 0.0056(7) 0.0101(8)
C24 0.0239(7) 0.0346(8) 0.0293(8) 0.0143(7) 0.0017(6) 0.0047(7)
C25 0.0233(9) 0.094(2) 0.0500(14) -0.0012(11) 0.0086(9) -0.0044(13)
C2 0.0212(11) 0.0321(12) 0.0270(12) 0.0070(9) 0.0073(9) 0.0113(10)
C3 0.0223(11) 0.0332(12) 0.0235(12) 0.0072(9) 0.0019(9) 0.0038(10)
C4 0.0183(10) 0.0355(13) 0.0273(12) 0.0089(9) 0.0056(9) 0.0091(10)
C2A 0.019(2) 0.030(2) 0.027(3) 0.0078(19) 0.0054(18) 0.0021(19)
C3A 0.025(2) 0.025(2) 0.025(2) 0.0073(19) 0.0072(19) 0.0052(19)
C4A 0.026(2) 0.029(2) 0.024(3) 0.007(2) 0.0009(19) 0.0017(19)

loop_
_atom_type_symbol
_atom_type_description
_atom_type_scat_dispersion_real
_atom_type_scat_dispersion_imag
_atom_type_scat_source
C C 0.0181 0.0091 'International Tables Vol C Tables 4.2.6.8 and 6.1.1.4'
H H 0.0000 0.0000 'International Tables Vol C Tables 4.2.6.8 and 6.1.1.4'
N N 0.0311 0.0180 'International Tables Vol C Tables 4.2.6.8 and 6.1.1.4'
O O 0.0492 0.0322 'International Tables Vol C Tables 4.2.6.8 and 6.1.1.4'
P P 0.2955 0.4335 'International Tables Vol C Tables 4.2.6.8 and 6.1.1.4'

loop_
_exptl_crystal_face_index_h
_exptl_crystal_face_index_k
_exptl_crystal_face_index_l
_exptl_crystal_face_perp_dist
-5 0 -3 0.0756
2 -5 9 0.0319
5 -2 6 0.0375
-1 5 -9 0.0495
4 -5 -6 0.0229
-4 6 5 0.0122
-1 -1 1 0.0724
3 4 -5 0.0829
-4 5 6 0.0095

loop_
_geom_angle_atom_site_label_1
_geom_angle_atom_site_label_2
_geom_angle_atom_site_label_3
_geom_angle_site_symmetry_1
_geom_angle_site_symmetry_3
_geom_angle
_geom_angle_publ_flag
O4 P1 O7 . . 112.90(7) ?
O4 P1 O8 . . 116.05(7) ?
O4 P1 C11 . . 114.00(7) ?
O7 P1 C11 . . 108.90(7) ?
O8 P1 O7 . . 102.52(6) ?
O8 P1 C11 . . 101.26(7) ?
O6 P2 O11 . . 113.64(6) ?
O6 P2 O12 . . 115.95(7) ?
O6 P2 C13 . . 114.70(7) ?
O11 P2 C13 . . 108.50(7) ?
O12 P2 O11 . . 101.94(6) ?
O12 P2 C13 . . 100.62(7) ?
O5 P3 O9 . . 112.76(7) ?
O5 P3 O10 . . 116.32(7) ?
O5 P3 C12 . . 114.34(7) ?
O9 P3 C12 . . 108.77(7) ?
O10 P3 O9 . . 102.72(6) ?
O10 P3 C12 . . 100.66(7) ?
C14 O7 P1 . . 119.89(10) ?
C16 O8 P1 . . 119.61(11) ?
C18 O9 P3 . . 120.98(10) ?
C20 O10 P3 . . 121.18(11) ?
C22 O11 P2 . . 123.56(10) ?
C24 O12 P2 . . 119.46(10) ?
C5 N1 H1 . . 121.2(14) ?
C8 N1 H1 . . 117.1(14) ?
C8 N1 C5 . . 121.51(15) ?
C6 N2 H2 . . 119.9(16) ?
C9 N2 H2 . . 117.7(16) ?
C9 N2 C6 . . 122.08(14) ?
C7 N3 H3 . . 119.5(15) ?
C10 N3 H3 . . 117.9(15) ?
C10 N3 C7 . . 122.40(15) ?
C2 C1 H1A . . 109.5(12) ?
C2 C1 C3 . . 107.39(17) ?
C3 C1 H1A . . 108.6(12) ?
C4 C1 H1A . . 111.6(12) ?
C4 C1 C2 . . 110.97(17) ?
C4 C1 C3 . . 108.61(16) ?
C2A C1 H1A . . 103.4(12) ?
C3A C1 H1A . . 103.2(12) ?
C3A C1 C2A . . 114.5(3) ?
C3A C1 C4A . . 118.3(3) ?
C4A C1 H1A . . 104.2(12) ?
C4A C1 C2A . . 111.1(3) ?
N1 C5 H5AA . . 109.0 ?
N1 C5 H5AB . . 109.0 ?
N1 C5 H5BC . . 110.0 ?
N1 C5 H5BD . . 110.0 ?
N1 C5 C2 . . 113.05(14) ?
N1 C5 C2A . . 108.5(2) ?
H5AA C5 H5AB . . 107.8 ?
H5BC C5 H5BD . . 108.4 ?
C2 C5 H5AA . . 109.0 ?
C2 C5 H5AB . . 109.0 ?
C2A C5 H5BC . . 110.0 ?
C2A C5 H5BD . . 110.0 ?
N2 C6 H6AA . . 109.2 ?
N2 C6 H6AB . . 109.2 ?
N2 C6 H6BC . . 109.5 ?
N2 C6 H6BD . . 109.5 ?
N2 C6 C3 . . 111.97(16) ?
N2 C6 C3A . . 110.5(2) ?
H6AA C6 H6AB . . 107.9 ?
H6BC C6 H6BD . . 108.1 ?
C3 C6 H6AA . . 109.2 ?
C3 C6 H6AB . . 109.2 ?
C3A C6 H6BC . . 109.5 ?
C3A C6 H6BD . . 109.5 ?
N3 C7 H7AA . . 109.1 ?
N3 C7 H7AB . . 109.1 ?
N3 C7 H7BC . . 110.1 ?
N3 C7 H7BD . . 110.1 ?
N3 C7 C4 . . 112.46(15) ?
N3 C7 C4A . . 107.8(2) ?
H7AA C7 H7AB . . 107.8 ?
H7BC C7 H7BD . . 108.5 ?
C4 C7 H7AA . . 109.1 ?
C4 C7 H7AB . . 109.1 ?
C4A C7 H7BC . . 110.1 ?
C4A C7 H7BD . . 110.1 ?
O1 C8 N1 . . 123.86(14) ?
O1 C8 C11 . . 121.44(14) ?
N1 C8 C11 . . 114.70(14) ?
O2 C9 N2 . . 123.68(15) ?
O2 C9 C12 . . 121.02(15) ?
N2 C9 C12 . . 115.30(14) ?
O3 C10 N3 . . 124.25(15) ?
O3 C10 C13 . . 120.97(15) ?
N3 C10 C13 . . 114.78(14) ?
P1 C11 H11A . . 109.7 ?
P1 C11 H11B . . 109.7 ?
C8 C11 P1 . . 109.70(10) ?
C8 C11 H11A . . 109.7 ?
C8 C11 H11B . . 109.7 ?
H11A C11 H11B . . 108.2 ?
P3 C12 H12A . . 109.5 ?
P3 C12 H12B . . 109.5 ?
C9 C12 P3 . . 110.80(11) ?
C9 C12 H12A . . 109.5 ?
C9 C12 H12B . . 109.5 ?
H12A C12 H12B . . 108.1 ?
P2 C13 H13A . . 109.6 ?
P2 C13 H13B . . 109.6 ?
C10 C13 P2 . . 110.07(11) ?
C10 C13 H13A . . 109.6 ?
C10 C13 H13B . . 109.6 ?
H13A C13 H13B . . 108.2 ?
O7 C14 H14A . . 110.2 ?
O7 C14 H14B . . 110.2 ?
O7 C14 C15 . . 107.68(14) ?
H14A C14 H14B . . 108.5 ?
C15 C14 H14A . . 110.2 ?
C15 C14 H14B . . 110.2 ?
C14 C15 H15A . . 109.5 ?
C14 C15 H15B . . 109.5 ?
C14 C15 H15C . . 109.5 ?
H15A C15 H15B . . 109.5 ?
H15A C15 H15C . . 109.5 ?
H15B C15 H15C . . 109.5 ?
O8 C16 H16A . . 110.0 ?
O8 C16 H16B . . 110.0 ?
O8 C16 C17 . . 108.68(15) ?
H16A C16 H16B . . 108.3 ?
C17 C16 H16A . . 110.0 ?
C17 C16 H16B . . 110.0 ?
C16 C17 H17A . . 109.5 ?
C16 C17 H17B . . 109.5 ?
C16 C17 H17C . . 109.5 ?
H17A C17 H17B . . 109.5 ?
H17A C17 H17C . . 109.5 ?
H17B C17 H17C . . 109.5 ?
O9 C18 H18A . . 110.2 ?
O9 C18 H18B . . 110.2 ?
O9 C18 C19 . . 107.77(14) ?
H18A C18 H18B . . 108.5 ?
C19 C18 H18A . . 110.2 ?
C19 C18 H18B . . 110.2 ?
C18 C19 H19A . . 109.5 ?
C18 C19 H19B . . 109.5 ?
C18 C19 H19C . . 109.5 ?
H19A C19 H19B . . 109.5 ?
H19A C19 H19C . . 109.5 ?
H19B C19 H19C . . 109.5 ?
O10 C20 H20A . . 109.7 ?
O10 C20 H20B . . 109.7 ?
O10 C20 C21 . . 109.73(18) ?
H20A C20 H20B . . 108.2 ?
C21 C20 H20A . . 109.7 ?
C21 C20 H20B . . 109.7 ?
C20 C21 H21A . . 109.5 ?
C20 C21 H21B . . 109.5 ?
C20 C21 H21C . . 109.5 ?
H21A C21 H21B . . 109.5 ?
H21A C21 H21C . . 109.5 ?
H21B C21 H21C . . 109.5 ?
O11 C22 H22A . . 109.9 ?
O11 C22 H22B . . 109.9 ?
O11 C22 C23 . . 108.74(14) ?
H22A C22 H22B . . 108.3 ?
C23 C22 H22A . . 109.9 ?
C23 C22 H22B . . 109.9 ?
C22 C23 H23A . . 109.5 ?
C22 C23 H23B . . 109.5 ?
C22 C23 H23C . . 109.5 ?
H23A C23 H23B . . 109.5 ?
H23A C23 H23C . . 109.5 ?
H23B C23 H23C . . 109.5 ?
O12 C24 H24A . . 110.2 ?
O12 C24 H24B . . 110.2 ?
O12 C24 C25 . . 107.54(16) ?
H24A C24 H24B . . 108.5 ?
C25 C24 H24A . . 110.2 ?
C25 C24 H24B . . 110.2 ?
C24 C25 H25A . . 109.5 ?
C24 C25 H25B . . 109.5 ?
C24 C25 H25C . . 109.5 ?
H25A C25 H25B . . 109.5 ?
H25A C25 H25C . . 109.5 ?
H25B C25 H25C . . 109.5 ?
C1 C2 C5 . . 112.41(18) ?
C1 C2 H2A . . 109.1 ?
C1 C2 H2B . . 109.1 ?
C5 C2 H2A . . 109.1 ?
C5 C2 H2B . . 109.1 ?
H2A C2 H2B . . 107.9 ?
C1 C3 H3A . . 108.8 ?
C1 C3 H3B . . 108.8 ?
C6 C3 C1 . . 113.63(17) ?
C6 C3 H3A . . 108.8 ?
C6 C3 H3B . . 108.8 ?
H3A C3 H3B . . 107.7 ?
C1 C4 C7 . . 114.59(17) ?
C1 C4 H4A . . 108.6 ?
C1 C4 H4B . . 108.6 ?
C7 C4 H4A . . 108.6 ?
C7 C4 H4B . . 108.6 ?
H4A C4 H4B . . 107.6 ?
C1 C2A H2AA . . 108.8 ?
C1 C2A H2AB . . 108.8 ?
C5 C2A C1 . . 113.6(3) ?
C5 C2A H2AA . . 108.8 ?
C5 C2A H2AB . . 108.8 ?
H2AA C2A H2AB . . 107.7 ?
C1 C3A C6 . . 114.5(3) ?
C1 C3A H3AA . . 108.6 ?
C1 C3A H3AB . . 108.6 ?
C6 C3A H3AA . . 108.6 ?
C6 C3A H3AB . . 108.6 ?
H3AA C3A H3AB . . 107.6 ?
C1 C4A H4AA . . 107.4 ?
C1 C4A H4AB . . 107.4 ?
C7 C4A C1 . . 119.9(3) ?
C7 C4A H4AA . . 107.4 ?
C7 C4A H4AB . . 107.4 ?
H4AA C4A H4AB . . 106.9 ?

loop_
_geom_bond_atom_site_label_1
_geom_bond_atom_site_label_2
_geom_bond_site_symmetry_2
_geom_bond_distance
_geom_bond_publ_flag
P1 O4 . 1.4696(12) ?
P1 O7 . 1.5811(12) ?
P1 O8 . 1.5681(11) ?
P1 C11 . 1.7881(16) ?
P2 O6 . 1.4722(12) ?
P2 O11 . 1.5761(12) ?
P2 O12 . 1.5759(11) ?
P2 C13 . 1.7936(16) ?
P3 O5 . 1.4729(12) ?
P3 O9 . 1.5803(12) ?
P3 O10 . 1.5697(12) ?
P3 C12 . 1.7899(17) ?
O1 C8 . 1.231(2) ?
O2 C9 . 1.231(2) ?
O3 C10 . 1.230(2) ?
O7 C14 . 1.457(2) ?
O8 C16 . 1.4612(19) ?
O9 C18 . 1.4571(18) ?
O10 C20 . 1.448(2) ?
O11 C22 . 1.4515(19) ?
O12 C24 . 1.455(2) ?
N1 H1 . 0.86(2) ?
N1 C5 . 1.457(2) ?
N1 C8 . 1.344(2) ?
N2 H2 . 0.79(2) ?
N2 C6 . 1.455(2) ?
N2 C9 . 1.336(2) ?
N3 H3 . 0.82(2) ?
N3 C7 . 1.460(2) ?
N3 C10 . 1.335(2) ?
C1 H1A . 0.97(2) ?
C1 C2 . 1.550(3) ?
C1 C3 . 1.587(3) ?
C1 C4 . 1.532(3) ?
C1 C2A . 1.564(5) ?
C1 C3A . 1.447(5) ?
C1 C4A . 1.503(5) ?
C5 H5AA . 0.9900 ?
C5 H5AB . 0.9900 ?
C5 H5BC . 0.9900 ?
C5 H5BD . 0.9900 ?
C5 C2 . 1.577(3) ?
C5 C2A . 1.540(5) ?
C6 H6AA . 0.9900 ?
C6 H6AB . 0.9900 ?
C6 H6BC . 0.9900 ?
C6 H6BD . 0.9900 ?
C6 C3 . 1.497(3) ?
C6 C3A . 1.619(5) ?
C7 H7AA . 0.9900 ?
C7 H7AB . 0.9900 ?
C7 H7BC . 0.9900 ?
C7 H7BD . 0.9900 ?
C7 C4 . 1.546(3) ?
C7 C4A . 1.490(6) ?
C8 C11 . 1.521(2) ?
C9 C12 . 1.519(2) ?
C10 C13 . 1.519(2) ?
C11 H11A . 0.9900 ?
C11 H11B . 0.9900 ?
C12 H12A . 0.9900 ?
C12 H12B . 0.9900 ?
C13 H13A . 0.9900 ?
C13 H13B . 0.9900 ?
C14 H14A . 0.9900 ?
C14 H14B . 0.9900 ?
C14 C15 . 1.495(3) ?
C15 H15A . 0.9800 ?
C15 H15B . 0.9800 ?
C15 H15C . 0.9800 ?
C16 H16A . 0.9900 ?
C16 H16B . 0.9900 ?
C16 C17 . 1.490(3) ?
C17 H17A . 0.9800 ?
C17 H17B . 0.9800 ?
C17 H17C . 0.9800 ?
C18 H18A . 0.9900 ?
C18 H18B . 0.9900 ?
C18 C19 . 1.502(3) ?
C19 H19A . 0.9800 ?
C19 H19B . 0.9800 ?
C19 H19C . 0.9800 ?
C20 H20A . 0.9900 ?
C20 H20B . 0.9900 ?
C20 C21 . 1.463(3) ?
C21 H21A . 0.9800 ?
C21 H21B . 0.9800 ?
C21 H21C . 0.9800 ?
C22 H22A . 0.9900 ?
C22 H22B . 0.9900 ?
C22 C23 . 1.501(2) ?
C23 H23A . 0.9800 ?
C23 H23B . 0.9800 ?
C23 H23C . 0.9800 ?
C24 H24A . 0.9900 ?
C24 H24B . 0.9900 ?
C24 C25 . 1.491(3) ?
C25 H25A . 0.9800 ?
C25 H25B . 0.9800 ?
C25 H25C . 0.9800 ?
C2 H2A . 0.9900 ?
C2 H2B . 0.9900 ?
C3 H3A . 0.9900 ?
C3 H3B . 0.9900 ?
C4 H4A . 0.9900 ?
C4 H4B . 0.9900 ?
C2A H2AA . 0.9900 ?
C2A H2AB . 0.9900 ?
C3A H3AA . 0.9900 ?
C3A H3AB . 0.9900 ?
C4A H4AA . 0.9900 ?
C4A H4AB . 0.9900 ?

loop_
_geom_hbond_atom_site_label_D
_geom_hbond_atom_site_label_H
_geom_hbond_atom_site_label_A
_geom_hbond_site_symmetry_A
_geom_hbond_distance_DH
_geom_hbond_distance_HA
_geom_hbond_distance_DA
_geom_hbond_angle_DHA
_geom_hbond_publ_flag
N1 H1 O6 . 0.86(2) 2.07(2) 2.9138(18) 168.8(19) yes
N2 H2 O4 . 0.79(2) 2.06(2) 2.8465(18) 170(2) yes
N3 H3 O5 . 0.82(2) 2.10(2) 2.8975(19) 167(2) yes
C11 H11A O6 . 0.99 2.36 3.2433(19) 148.4 yes
C11 H11B O6 2_665 0.99 2.48 3.3235(19) 142.7 yes
C12 H12A O4 . 0.99 2.37 3.2476(19) 147.5 yes
C12 H12B O2 2_676 0.99 2.35 3.321(2) 168.1 yes
C13 H13A O5 . 0.99 2.37 3.259(2) 148.5 yes
C14 H14A O1 . 0.99 2.56 3.326(2) 134.6 yes
C17 H17B O3 1_455 0.98 2.65 3.427(3) 136.6 yes
C18 H18A O2 . 0.99 2.57 3.215(2) 122.4 yes
C22 H22B O1 2_665 0.99 2.80 3.472(2) 126.2 yes
C23 H23C O3 . 0.98 2.69 3.460(2) 135.2 yes
C24 H24A O1 2_665 0.99 2.55 3.480(2) 155.9 yes
C24 H24B O8 . 0.99 2.57 3.444(2) 147.4 yes
C4A H4AA O2 2_776 0.99 2.39 3.241(5) 143.7 yes

loop_
_geom_torsion_atom_site_label_1
_geom_torsion_atom_site_label_2
_geom_torsion_atom_site_label_3
_geom_torsion_atom_site_label_4
_geom_torsion_site_symmetry_1
_geom_torsion_site_symmetry_2
_geom_torsion_site_symmetry_3
_geom_torsion_site_symmetry_4
_geom_torsion
_geom_torsion_publ_flag
P1 O7 C14 C15 . . . . -169.31(13) ?
P1 O8 C16 C17 . . . . 131.70(16) ?
P2 O11 C22 C23 . . . . 119.26(14) ?
P2 O12 C24 C25 . . . . 151.86(17) ?
P3 O9 C18 C19 . . . . 142.53(12) ?
P3 O10 C20 C21 . . . . -145.69(17) ?
O1 C8 C11 P1 . . . . -70.88(17) ?
O2 C9 C12 P3 . . . . -65.17(18) ?
O3 C10 C13 P2 . . . . -53.21(19) ?
O4 P1 O7 C14 . . . . 31.54(14) ?
O4 P1 O8 C16 . . . . 52.59(15) ?
O4 P1 C11 C8 . . . . -41.31(13) ?
O5 P3 O9 C18 . . . . 33.23(14) ?
O5 P3 O10 C20 . . . . 62.32(17) ?
O5 P3 C12 C9 . . . . -45.33(13) ?
O6 P2 O11 C22 . . . . 27.99(14) ?
O6 P2 O12 C24 . . . . 56.73(14) ?
O6 P2 C13 C10 . . . . -34.53(14) ?
O7 P1 O8 C16 . . . . -70.93(14) ?
O7 P1 C11 C8 . . . . 85.75(12) ?
O8 P1 O7 C14 . . . . 157.15(12) ?
O8 P1 C11 C8 . . . . -166.67(11) ?
O9 P3 O10 C20 . . . . -61.33(16) ?
O9 P3 C12 C9 . . . . 81.70(12) ?
O10 P3 O9 C18 . . . . 159.22(12) ?
O10 P3 C12 C9 . . . . -170.81(11) ?
O11 P2 O12 C24 . . . . -67.24(13) ?
O11 P2 C13 C10 . . . . 93.74(12) ?
O12 P2 O11 C22 . . . . 153.50(12) ?
O12 P2 C13 C10 . . . . -159.72(12) ?
N1 C5 C2 C1 . . . . 61.5(2) ?
N1 C5 C2A C1 . . . . -69.9(3) ?
N1 C8 C11 P1 . . . . 108.97(13) ?
N2 C6 C3 C1 . . . . 62.7(2) ?
N2 C6 C3A C1 . . . . -60.9(4) ?
N2 C9 C12 P3 . . . . 114.58(14) ?
N3 C7 C4 C1 . . . . 55.4(2) ?
N3 C7 C4A C1 . . . . -62.0(4) ?
N3 C10 C13 P2 . . . . 126.59(13) ?
C5 N1 C8 O1 . . . . 3.3(2) ?
C5 N1 C8 C11 . . . . -176.51(13) ?
C6 N2 C9 O2 . . . . 2.7(3) ?
C6 N2 C9 C12 . . . . -177.08(14) ?
C7 N3 C10 O3 . . . . 3.7(3) ?
C7 N3 C10 C13 . . . . -176.07(14) ?
C8 N1 C5 C2 . . . . 78.0(2) ?
C8 N1 C5 C2A . . . . 138.4(2) ?
C9 N2 C6 C3 . . . . 87.1(2) ?
C9 N2 C6 C3A . . . . 143.7(2) ?
C10 N3 C7 C4 . . . . 79.6(2) ?
C10 N3 C7 C4A . . . . 132.3(3) ?
C11 P1 O7 C14 . . . . -96.14(13) ?
C11 P1 O8 C16 . . . . 176.58(13) ?
C12 P3 O9 C18 . . . . -94.69(13) ?
C12 P3 O10 C20 . . . . -173.55(16) ?
C13 P2 O11 C22 . . . . -100.87(13) ?
C13 P2 O12 C24 . . . . -178.94(12) ?
C2 C1 C3 C6 . . . . 66.6(2) ?
C2 C1 C4 C7 . . . . -174.01(17) ?
C3 C1 C2 C5 . . . . -175.92(16) ?
C3 C1 C4 C7 . . . . 68.2(2) ?
C4 C1 C2 C5 . . . . 65.5(2) ?
C4 C1 C3 C6 . . . . -173.29(18) ?
C2A C1 C3A C6 . . . . 177.4(3) ?
C2A C1 C4A C7 . . . . -47.4(5) ?
C3A C1 C2A C5 . . . . -43.5(4) ?
C3A C1 C4A C7 . . . . 177.1(3) ?
C4A C1 C2A C5 . . . . 179.2(3) ?
C4A C1 C3A C6 . . . . -48.6(5) ?
